data_4037543
loop_
_publ_author_name
'Shoji, Taku'
'Sugiyama, Shuhei'
'Takeuchi, Mutsumi'
'Ohta, Akira'
'Sekiguchi, Ryuta'
'Ito, Shunji'
'Yatsu, Tomoaki'
'Okujima, Tetsuo'
'Yasunami, Masafumi'

_publ_section_title
;
 Synthesis of 6-Amino- and 6-Arylazoazulenes via Nucleophilic Aromatic
 Substitution and Their Reactivity and Properties.
;
_journal_issue 3
_journal_name_full 'The Journal of organic chemistry'
_journal_page_first 1257
_journal_page_last 1275
_journal_paper_doi 10.1021/acs.joc.8b02648
_journal_volume 84
_journal_year 2019
_chemical_formula_moiety 'C16 H12 N2'
_chemical_formula_sum 'C16 H12 N2'
_chemical_formula_weight 232.28
_space_group_crystal_system monoclinic
_space_group_IT_number 14
_space_group_name_Hall '-P 2ybc'
_space_group_name_H-M_alt 'P 1 21/c 1'
_atom_sites_solution_hydrogens geom
_atom_sites_solution_primary direct
_atom_sites_solution_secondary difmap
_audit_creation_method SHELXL-2018/3
_cell_angle_alpha 90
_cell_angle_beta 91.024(6)
_cell_angle_gamma 90
_cell_formula_units_Z 2
_cell_length_a 13.6477(9)
_cell_length_b 5.6446(3)
_cell_length_c 7.7130(5)
_cell_measurement_reflns_used 4453
_cell_measurement_temperature 100(2)
_cell_measurement_theta_max 30.67
_cell_measurement_theta_min 2.97
_cell_volume 594.08(6)
_computing_cell_refinement 'CrysAlisPro 1.171.39.46 (Rigaku OD, 2018)'
_computing_data_collection 'CrystalClear (Rigaku Inc., 2008)'
_computing_data_reduction 'CrysAlisPro 1.171.39.46 (Rigaku OD, 2018)'
_computing_molecular_graphics 'CrystalStructure 4.3.1 (Rigaku, 2018)'
_computing_publication_material 'CrystalStructure 4.3.1 (Rigaku, 2018)'
_computing_structure_refinement 'SHELXL-2018/3 (Sheldrick, 2018)'
_computing_structure_solution 'SHELXT 2018/2 (Sheldrick, 2018)'
_diffrn_ambient_temperature 100(2)
_diffrn_detector_area_resol_mean 7.111
_diffrn_measured_fraction_theta_full 0.999
_diffrn_measured_fraction_theta_max 0.952
_diffrn_measurement_device_type 'Rigaku Saturn724'
_diffrn_measurement_method \w
_diffrn_radiation_type MoK\a
_diffrn_radiation_wavelength 0.71073
_diffrn_reflns_av_R_equivalents 0.0504
_diffrn_reflns_av_unetI/netI 0.0362
_diffrn_reflns_Laue_measured_fraction_full 0.999
_diffrn_reflns_Laue_measured_fraction_max 0.952
_diffrn_reflns_limit_h_max 19
_diffrn_reflns_limit_h_min -19
_diffrn_reflns_limit_k_max 7
_diffrn_reflns_limit_k_min -8
_diffrn_reflns_limit_l_max 10
_diffrn_reflns_limit_l_min -11
_diffrn_reflns_number 12035
_diffrn_reflns_point_group_measured_fraction_full 0.999
_diffrn_reflns_point_group_measured_fraction_max 0.952
_diffrn_reflns_theta_full 25.242
_diffrn_reflns_theta_max 30.836
_diffrn_reflns_theta_min 2.986
_diffrn_source 'Varimax 50 kV 24 mA Rotating anode'
_exptl_absorpt_coefficient_mu 0.078
_exptl_absorpt_correction_T_max 0.999
_exptl_absorpt_correction_T_min 0.834
_exptl_absorpt_correction_type multi-scan
_exptl_absorpt_process_details
;
CrysAlisPro 1.171.39.46 (Rigaku Oxford Diffraction, 2018)
Empirical absorption correction using spherical harmonics,
 implemented in SCALE3 ABSPACK scaling algorithm.
;
_exptl_crystal_colour green
_exptl_crystal_density_diffrn 1.298
_exptl_crystal_density_method 'not measured'
_exptl_crystal_description plate
_exptl_crystal_F_000 244
_exptl_crystal_size_max 0.200
_exptl_crystal_size_mid 0.160
_exptl_crystal_size_min 0.010
_refine_diff_density_max 0.435
_refine_diff_density_min -0.315
_refine_diff_density_rms 0.050
_refine_ls_extinction_method none
_refine_ls_goodness_of_fit_ref 1.038
_refine_ls_hydrogen_treatment constr
_refine_ls_matrix_type full
_refine_ls_number_parameters 163
_refine_ls_number_reflns 1779
_refine_ls_number_restraints 315
_refine_ls_restrained_S_all 0.969
_refine_ls_R_factor_all 0.0952
_refine_ls_R_factor_gt 0.0614
_refine_ls_shift/su_max 0.000
_refine_ls_shift/su_mean 0.000
_refine_ls_structure_factor_coef Fsqd
_refine_ls_weighting_details 'w=1/[\s^2^(Fo^2^)+(0.0607P)^2^+0.2311P] where P=(Fo^2^+2Fc^2^)/3'
_refine_ls_weighting_scheme calc
_refine_ls_wR_factor_gt 0.1332
_refine_ls_wR_factor_ref 0.1515
_reflns_Friedel_coverage 0.000
_reflns_number_gt 1266
_reflns_number_total 1779
_reflns_threshold_expression 'I > 2\s(I)'
_cod_data_source_file jo8b02648_si_006.cif
_cod_data_source_block shelxl
_cod_original_sg_symbol_H-M 'P 21/c'
_cod_database_code 4037543
_shelx_shelxl_version_number 2018/3
_shelx_space_group_comment
;
The symmetry employed for this shelxl refinement is uniquely defined
by the following loop, which should always be used as a source of
symmetry information in preference to the above space-group names.
They are only intended as comments.
;
_shelx_estimated_absorpt_t_min 0.985
_shelx_estimated_absorpt_t_max 0.999

loop_
_space_group_symop_operation_xyz
'x, y, z'
'-x, y+1/2, -z+1/2'
'-x, -y, -z'
'x, -y-1/2, z-1/2'

loop_
_atom_site_label
_atom_site_type_symbol
_atom_site_fract_x
_atom_site_fract_y
_atom_site_fract_z
_atom_site_U_iso_or_equiv
_atom_site_adp_type
_atom_site_occupancy
_atom_site_site_symmetry_order
_atom_site_calc_flag
_atom_site_refinement_flags_posn
_atom_site_refinement_flags_adp
_atom_site_refinement_flags_occupancy
_atom_site_disorder_assembly
_atom_site_disorder_group
C1 C 0.1359(8) 0.339(2) 0.5844(18) 0.0243(17) Uani 0.5 1 d . U P A -1
H1 H 0.104416 0.201239 0.538964 0.029 Uiso 0.5 1 calc R U P A -1
C2 C 0.0879(11) 0.5324(17) 0.6822(19) 0.0185(14) Uani 0.5 1 d . U P A -1
H2 H 0.021314 0.542526 0.715523 0.022 Uiso 0.5 1 calc R U P A -1
C3 C 0.1685(9) 0.708(2) 0.716(2) 0.0249(18) Uani 0.5 1 d . U P A -1
H3 H 0.160906 0.853289 0.777191 0.030 Uiso 0.5 1 calc R U P A -1
C4 C 0.2537(7) 0.6303(16) 0.6483(12) 0.0226(11) Uani 0.5 1 d . U P A -1
C5 C 0.3432(2) 0.7466(5) 0.6561(4) 0.0302(6) Uani 0.5 1 d . U P A -1
H5 H 0.342369 0.896854 0.711527 0.036 Uiso 0.5 1 calc R U P A -1
C6 C 0.4338(3) 0.6767(8) 0.5952(5) 0.0344(9) Uani 0.5 1 d . U P A -1
H6 H 0.486790 0.783395 0.613771 0.041 Uiso 0.5 1 calc R U P A -1
C7 C 0.4559(2) 0.4560(6) 0.5056(4) 0.0263(6) Uani 0.5 1 d . U P A -1
C8 C 0.3978(2) 0.2713(6) 0.4637(4) 0.0321(6) Uani 0.5 1 d . U P A -1
H8 H 0.429334 0.143156 0.407593 0.038 Uiso 0.5 1 calc R U P A -1
C9 C 0.2986(2) 0.2419(5) 0.4909(3) 0.0275(6) Uani 0.5 1 d . U P A -1
H9 H 0.271109 0.098049 0.448645 0.033 Uiso 0.5 1 calc R U P A -1
C10 C 0.2345(3) 0.3928(6) 0.5708(4) 0.0208(7) Uani 0.5 1 d . U P A -1
N1 N 0.5567(3) 0.4152(6) 0.4492(4) 0.0308(7) Uani 0.5 1 d . . P A -1
N2 N 0.6133(2) 0.5778(5) 0.4804(3) 0.0336(6) Uani 0.5 1 d D . P A -1
C11 C 0.7125(2) 0.5236(6) 0.4197(3) 0.0274(6) Uani 0.5 1 d D U P A -1
C12 C 0.7807(3) 0.6921(7) 0.4664(5) 0.0256(7) Uani 0.5 1 d D U P A -1
H12 H 0.763218 0.827025 0.532627 0.031 Uiso 0.5 1 calc R U P A -1
C13 C 0.8782(8) 0.656(2) 0.4120(19) 0.0267(16) Uani 0.5 1 d D U P A -1
H13 H 0.927251 0.771425 0.436959 0.032 Uiso 0.5 1 calc R U P A -1
C14 C 0.8998(12) 0.466(2) 0.328(2) 0.030(2) Uani 0.5 1 d D U P A -1
H14 H 0.966850 0.443676 0.301157 0.036 Uiso 0.5 1 calc R U P A -1
C15 C 0.8401(9) 0.302(2) 0.276(2) 0.029(2) Uani 0.5 1 d D U P A -1
H15 H 0.862000 0.170082 0.211397 0.035 Uiso 0.5 1 calc R U P A -1
C16 C 0.7388(7) 0.3285(18) 0.3212(13) 0.0293(15) Uani 0.5 1 d D U P A -1
H16 H 0.691233 0.215501 0.284530 0.035 Uiso 0.5 1 calc R U P A -1

loop_
_atom_site_aniso_label
_atom_site_aniso_U_11
_atom_site_aniso_U_22
_atom_site_aniso_U_33
_atom_site_aniso_U_23
_atom_site_aniso_U_13
_atom_site_aniso_U_12
C1 0.034(4) 0.018(2) 0.021(2) -0.0040(19) 0.006(3) 0.001(2)
C2 0.018(4) 0.018(2) 0.020(2) 0.0002(17) 0.004(2) 0.0004(17)
C3 0.033(3) 0.018(3) 0.024(3) -0.008(2) -0.006(3) -0.003(2)
C4 0.027(2) 0.025(3) 0.016(3) -0.0006(17) -0.0056(17) -0.0025(18)
C5 0.0327(14) 0.0290(14) 0.0285(13) -0.0053(11) -0.0086(11) -0.0038(11)
C6 0.0324(17) 0.040(2) 0.030(2) -0.0012(16) -0.0084(14) -0.0103(18)
C7 0.0249(14) 0.0341(17) 0.0199(13) 0.0014(12) 0.0036(11) 0.0039(13)
C8 0.0392(16) 0.0280(15) 0.0293(14) -0.0063(12) 0.0075(12) 0.0060(12)
C9 0.0349(14) 0.0255(13) 0.0221(12) -0.0007(10) 0.0032(11) 0.0007(11)
C10 0.0283(17) 0.0148(17) 0.0191(15) -0.0008(12) -0.0023(12) -0.0061(13)
N1 0.0395(17) 0.028(2) 0.0249(19) -0.0007(13) -0.0037(13) -0.0099(18)
N2 0.0385(15) 0.0306(14) 0.0316(13) 0.0043(11) -0.0063(11) -0.0047(12)
C11 0.0294(14) 0.0295(15) 0.0232(13) 0.0073(11) 0.0012(11) 0.0025(13)
C12 0.0321(17) 0.0213(18) 0.0234(17) 0.0041(13) 0.0021(13) 0.0021(15)
C13 0.019(2) 0.032(3) 0.029(3) 0.013(2) 0.0054(17) -0.0007(18)
C14 0.015(3) 0.045(4) 0.029(4) 0.008(2) 0.004(2) 0.0030(19)
C15 0.025(3) 0.032(4) 0.030(4) 0.001(3) 0.002(2) 0.012(3)
C16 0.029(2) 0.030(3) 0.029(4) 0.000(2) -0.009(2) -0.002(2)

loop_
_atom_type_symbol
_atom_type_description
_atom_type_scat_dispersion_real
_atom_type_scat_dispersion_imag
_atom_type_scat_source
C C 0.0033 0.0016 'International Tables Vol C Tables 4.2.6.8 and 6.1.1.4'
H H 0.0000 0.0000 'International Tables Vol C Tables 4.2.6.8 and 6.1.1.4'
N N 0.0061 0.0033 'International Tables Vol C Tables 4.2.6.8 and 6.1.1.4'

loop_
_geom_angle_atom_site_label_1
_geom_angle_atom_site_label_2
_geom_angle_atom_site_label_3
_geom_angle
C10 C1 C2 108.2(8)
C10 C1 H1 125.9
C2 C1 H1 125.9
C1 C2 C3 104.3(12)
C1 C2 H2 127.8
C3 C2 H2 127.8
C4 C3 C2 110.3(9)
C4 C3 H3 124.8
C2 C3 H3 124.8
C3 C4 C5 126.2(7)
C3 C4 C10 107.6(7)
C5 C4 C10 126.2(7)
C4 C5 C6 129.8(4)
C4 C5 H5 115.1
C6 C5 H5 115.1
C5 C6 C7 126.6(4)
C5 C6 H6 116.7
C7 C6 H6 116.7
C8 C7 C6 130.5(3)
C8 C7 N1 111.0(3)
C6 C7 N1 118.5(4)
C7 C8 C9 129.1(3)
C7 C8 H8 115.5
C9 C8 H8 115.5
C10 C9 C8 128.7(3)
C10 C9 H9 115.6
C8 C9 H9 115.6
C9 C10 C1 121.6(5)
C9 C10 C4 129.0(5)
C1 C10 C4 109.4(6)
N2 N1 C7 114.6(4)
N1 N2 C11 111.3(3)
C12 C11 C16 120.8(5)
C12 C11 N2 113.3(3)
C16 C11 N2 125.9(5)
C11 C12 C13 117.3(6)
C11 C12 H12 121.3
C13 C12 H12 121.3
C14 C13 C12 119.4(11)
C14 C13 H13 120.3
C12 C13 H13 120.3
C15 C14 C13 127.0(16)
C15 C14 H14 116.5
C13 C14 H14 116.5
C14 C15 C16 117.2(11)
C14 C15 H15 121.4
C16 C15 H15 121.4
C11 C16 C15 118.2(8)
C11 C16 H16 120.9
C15 C16 H16 120.9

loop_
_geom_bond_atom_site_label_1
_geom_bond_atom_site_label_2
_geom_bond_distance
C1 C10 1.386(11)
C1 C2 1.488(14)
C1 H1 0.9500
C2 C3 1.501(15)
C2 H2 0.9500
C3 C4 1.358(15)
C3 H3 0.9500
C4 C5 1.388(9)
C4 C10 1.489(8)
C5 C6 1.388(5)
C5 H5 0.9500
C6 C7 1.459(5)
C6 H6 0.9500
C7 C8 1.346(5)
C7 N1 1.468(5)
C8 C9 1.384(4)
C8 H8 0.9500
C9 C10 1.375(5)
C9 H9 0.9500
N1 N2 1.221(4)
N2 C11 1.473(4)
C11 C12 1.374(4)
C11 C16 1.388(8)
C12 C13 1.417(11)
C12 H12 0.9500
C13 C14 1.294(14)
C13 H13 0.9500
C14 C15 1.289(14)
C14 H14 0.9500
C15 C16 1.438(14)
C15 H15 0.9500
C16 H16 0.9500

loop_
_geom_torsion_atom_site_label_1
_geom_torsion_atom_site_label_2
_geom_torsion_atom_site_label_3
_geom_torsion_atom_site_label_4
_geom_torsion
C10 C1 C2 C3 2.4(16)
C1 C2 C3 C4 0.0(18)
C2 C3 C4 C5 -179.6(11)
C2 C3 C4 C10 -2.2(16)
C3 C4 C5 C6 177.7(11)
C10 C4 C5 C6 0.7(13)
C4 C5 C6 C7 0.0(9)
C5 C6 C7 C8 -1.2(7)
C5 C6 C7 N1 179.3(3)
C6 C7 C8 C9 1.8(6)
N1 C7 C8 C9 -178.7(3)
C7 C8 C9 C10 -1.3(5)
C8 C9 C10 C1 178.6(8)
C8 C9 C10 C4 0.8(8)
C2 C1 C10 C9 178.0(8)
C2 C1 C10 C4 -3.8(13)
C3 C4 C10 C9 -178.2(9)
C5 C4 C10 C9 -0.7(13)
C3 C4 C10 C1 3.8(13)
C5 C4 C10 C1 -178.8(10)
C8 C7 N1 N2 178.8(3)
C6 C7 N1 N2 -1.7(5)
C7 N1 N2 C11 -179.9(2)
N1 N2 C11 C12 -174.3(3)
N1 N2 C11 C16 7.3(7)
C16 C11 C12 C13 -0.8(10)
N2 C11 C12 C13 -179.3(8)
C11 C12 C13 C14 -2.7(18)
C12 C13 C14 C15 4(3)
C13 C14 C15 C16 -2(3)
C12 C11 C16 C15 2.8(14)
N2 C11 C16 C15 -178.9(10)
C14 C15 C16 C11 -1(2)
